data_7128448
loop_
_publ_author_name
'Deng, Peng'
'Shi, Xianghui'
'Gong, Xun'
'Cheng, Jianhua'

_publ_section_title
;
 Trinuclear scandium methylidyne complexes stabilized by
 pentamethylcyclopentadienyl ligands.
;
_journal_issue 52
_journal_name_full 'Chemical communications (Cambridge, England)'
_journal_page_first 6436
_journal_page_last 6439
_journal_paper_doi 10.1039/d1cc01645h
_journal_volume 57
_journal_year 2021
_chemical_formula_moiety 'C44 H68 Sc4'
_chemical_formula_sum 'C44 H68 Sc4'
_chemical_formula_weight 776.82
_chemical_name_common '[(Cp*)ScMCH2]4'
_chemical_properties_physical Air-sensitive,Moisture-sensitive
_space_group_crystal_system triclinic
_space_group_IT_number 2
_space_group_name_Hall '-P 1'
_space_group_name_H-M_alt 'P -1'
_atom_sites_solution_hydrogens mixed
_audit_creation_method SHELXL-2018/3
_audit_update_record
;
2020-09-28 deposited with the CCDC.	2021-05-31 downloaded from the CCDC.
;
_cell_angle_alpha 82.373(5)
_cell_angle_beta 81.188(5)
_cell_angle_gamma 65.634(4)
_cell_formula_units_Z 2
_cell_length_a 11.331(3)
_cell_length_b 11.495(3)
_cell_length_c 18.812(5)
_cell_measurement_reflns_used 2024
_cell_measurement_temperature 193(2)
_cell_measurement_theta_max 28.03
_cell_measurement_theta_min 1.95
_cell_volume 2199.1(10)
_computing_data_collection 'Bruker D8 Venture diffractometer'
_computing_molecular_graphics 'ORTEP-3 for Windows (Farrugia, 2014)'
_computing_publication_material 'WinGX publication routines (Farrugia, 2012)'
_computing_structure_refinement 'SHELXL-2018/3 (Sheldrick, 2018)'
_computing_structure_solution 'SUPERFLIP (Palatinus & Chapuis,2007)'
_diffrn_ambient_temperature 193(2)
_diffrn_measured_fraction_theta_full 0.980
_diffrn_measured_fraction_theta_max 0.980
_diffrn_measurement_device_type 'CCD area detector'
_diffrn_measurement_method 'phi and omega scans'
_diffrn_radiation_type MoK\a
_diffrn_radiation_wavelength 0.71073
_diffrn_reflns_av_R_equivalents 0.0628
_diffrn_reflns_av_unetI/netI 0.1596
_diffrn_reflns_Laue_measured_fraction_full 0.980
_diffrn_reflns_Laue_measured_fraction_max 0.980
_diffrn_reflns_limit_h_max 9
_diffrn_reflns_limit_h_min -13
_diffrn_reflns_limit_k_max 13
_diffrn_reflns_limit_k_min -13
_diffrn_reflns_limit_l_max 22
_diffrn_reflns_limit_l_min -21
_diffrn_reflns_number 11446
_diffrn_reflns_point_group_measured_fraction_full 0.980
_diffrn_reflns_point_group_measured_fraction_max 0.980
_diffrn_reflns_theta_full 24.997
_diffrn_reflns_theta_max 24.997
_diffrn_reflns_theta_min 1.951
_exptl_absorpt_coefficient_mu 0.617
_exptl_absorpt_correction_T_max 0.912
_exptl_absorpt_correction_T_min 0.875
_exptl_absorpt_correction_type empirical
_exptl_absorpt_process_details 'Sheldrick, G. M. SADABS, Version 2.10; Bruker AXS, Inc.: Madison, WI 2003.'
_exptl_crystal_colour Yellow
_exptl_crystal_density_diffrn 1.173
_exptl_crystal_description Block
_exptl_crystal_F_000 832
_exptl_crystal_recrystallization_method 'Re-crystallisation from solvent: Benzene'
_exptl_crystal_size_max 0.220
_exptl_crystal_size_mid 0.180
_exptl_crystal_size_min 0.150
_refine_diff_density_max 0.533
_refine_diff_density_min -0.497
_refine_diff_density_rms 0.088
_refine_ls_extinction_method none
_refine_ls_goodness_of_fit_ref 0.979
_refine_ls_hydrogen_treatment mixed
_refine_ls_matrix_type full
_refine_ls_number_parameters 417
_refine_ls_number_reflns 7597
_refine_ls_number_restraints 58
_refine_ls_restrained_S_all 0.982
_refine_ls_R_factor_all 0.1836
_refine_ls_R_factor_gt 0.0855
_refine_ls_shift/su_max 0.021
_refine_ls_shift/su_mean 0.001
_refine_ls_structure_factor_coef Fsqd
_refine_ls_weighting_details 'w=1/[\s^2^(Fo^2^)+(0.1104P)^2^] where P=(Fo^2^+2Fc^2^)/3'
_refine_ls_weighting_scheme calc
_refine_ls_wR_factor_gt 0.1898
_refine_ls_wR_factor_ref 0.2414
_reflns_Friedel_coverage 0.000
_reflns_number_gt 3550
_reflns_number_total 7597
_reflns_threshold_expression 'I > 2\s(I)'
_cod_data_source_file d1cc01645h2.cif
_cod_data_source_block CE0611
_cod_depositor_comments 'Adding full bibliography for 7128441--7128448.cif.'
_cod_database_code 7128448
_shelx_shelxl_version_number 2018/3
_shelx_space_group_comment
;

The symmetry employed for this shelxl refinement is uniquely defined

by the following loop, which should always be used as a source of

symmetry information in preference to the above space-group names.

They are only intended as comments.

;
_shelx_estimated_absorpt_t_min 0.876
_shelx_estimated_absorpt_t_max 0.913

loop_
_space_group_symop_operation_xyz
'x, y, z'
'-x, -y, -z'

loop_
_atom_site_label
_atom_site_type_symbol
_atom_site_fract_x
_atom_site_fract_y
_atom_site_fract_z
_atom_site_U_iso_or_equiv
_atom_site_adp_type
_atom_site_occupancy
_atom_site_site_symmetry_order
_atom_site_calc_flag
_atom_site_refinement_flags_posn
_atom_site_refinement_flags_adp
_atom_site_refinement_flags_occupancy
_atom_site_disorder_assembly
_atom_site_disorder_group
C1 C 0.1061(7) 0.8734(7) 0.1595(4) 0.0345(18) Uani 1 1 d D . . . .
C2 C 0.0725(8) 0.9108(7) 0.3284(4) 0.0416(19) Uani 1 1 d D . . . .
C3 C 0.3542(7) 0.7598(7) 0.2475(4) 0.0352(18) Uani 1 1 d D . . . .
C4 C 0.1391(7) 0.6361(7) 0.2760(4) 0.0375(18) Uani 1 1 d D . . . .
C5' C 0.2855(16) 0.6051(15) 0.0594(9) 0.056(2) Uani 0.563(17) 1 d D . P A 1
C6' C 0.4023(17) 0.6248(15) 0.0655(9) 0.056(2) Uani 0.563(17) 1 d D . P A 1
C7' C 0.4702(16) 0.5284(18) 0.1189(10) 0.056(2) Uani 0.563(17) 1 d D . P A 1
C8' C 0.3929(9) 0.4577(8) 0.1429(4) 0.056(2) Uani 0.563(17) 1 d D . P A 1
C9' C 0.2865(17) 0.5034(18) 0.1079(11) 0.056(2) Uani 0.563(17) 1 d D . P A 1
C10' C 0.1926(17) 0.6794(14) 0.0054(8) 0.056(2) Uani 0.563(17) 1 d D . P A 1
H10A H 0.219000 0.745871 -0.020866 0.084 Uiso 0.563(17) 1 calc R U P A 1
H10B H 0.193108 0.621650 -0.028675 0.084 Uiso 0.563(17) 1 calc R U P A 1
H10C H 0.104629 0.719546 0.030276 0.084 Uiso 0.563(17) 1 calc R U P A 1
C11' C 0.1840(14) 0.4437(15) 0.1177(9) 0.056(2) Uani 0.563(17) 1 d D . P A 1
H11A H 0.115073 0.493133 0.086648 0.084 Uiso 0.563(17) 1 calc R U P A 1
H11B H 0.226291 0.354901 0.104469 0.084 Uiso 0.563(17) 1 calc R U P A 1
H11C H 0.146102 0.445334 0.168195 0.084 Uiso 0.563(17) 1 calc R U P A 1
C12' C 0.4319(17) 0.3427(13) 0.2030(7) 0.056(2) Uani 0.563(17) 1 d D . P A 1
H12A H 0.514811 0.330362 0.219156 0.084 Uiso 0.563(17) 1 calc R U P A 1
H12B H 0.363936 0.362039 0.244053 0.084 Uiso 0.563(17) 1 calc R U P A 1
H12C H 0.441169 0.264388 0.183175 0.084 Uiso 0.563(17) 1 calc R U P A 1
C13' C 0.5959(13) 0.5133(16) 0.1443(9) 0.056(2) Uani 0.563(17) 1 d D . P A 1
H13A H 0.626061 0.576652 0.117210 0.084 Uiso 0.563(17) 1 calc R U P A 1
H13B H 0.581520 0.526454 0.195847 0.084 Uiso 0.563(17) 1 calc R U P A 1
H13C H 0.661924 0.426889 0.136322 0.084 Uiso 0.563(17) 1 calc R U P A 1
C14' C 0.4510(18) 0.7210(13) 0.0211(8) 0.056(2) Uani 0.563(17) 1 d D . P A 1
H14A H 0.386505 0.776063 -0.011388 0.084 Uiso 0.563(17) 1 calc R U P A 1
H14B H 0.463827 0.773742 0.053555 0.084 Uiso 0.563(17) 1 calc R U P A 1
H14C H 0.533860 0.674725 -0.007367 0.084 Uiso 0.563(17) 1 calc R U P A 1
C5 C 0.327(2) 0.6169(19) 0.0549(11) 0.058(3) Uani 0.437(17) 1 d D . P A 2
C6 C 0.446(2) 0.6096(18) 0.0770(11) 0.058(3) Uani 0.437(17) 1 d D . P A 2
C7 C 0.4823(19) 0.511(2) 0.1341(13) 0.058(3) Uani 0.437(17) 1 d D . P A 2
C8 C 0.3929(9) 0.4577(8) 0.1429(4) 0.058(3) Uani 0.437(17) 1 d D . P A 2
C9 C 0.298(2) 0.521(2) 0.0964(13) 0.058(3) Uani 0.437(17) 1 d D . P A 2
C10 C 0.259(2) 0.7030(17) -0.0051(9) 0.058(3) Uani 0.437(17) 1 d D . P A 2
H10D H 0.302280 0.761085 -0.023770 0.088 Uiso 0.437(17) 1 calc R U P A 2
H10E H 0.262607 0.651885 -0.043729 0.088 Uiso 0.437(17) 1 calc R U P A 2
H10F H 0.168218 0.753005 0.012326 0.088 Uiso 0.437(17) 1 calc R U P A 2
C11 C 0.1837(17) 0.486(2) 0.0861(12) 0.058(3) Uani 0.437(17) 1 d D . P A 2
H11D H 0.132227 0.547064 0.049555 0.088 Uiso 0.437(17) 1 calc R U P A 2
H11E H 0.218191 0.399263 0.070182 0.088 Uiso 0.437(17) 1 calc R U P A 2
H11F H 0.128325 0.490326 0.131889 0.088 Uiso 0.437(17) 1 calc R U P A 2
C12 C 0.385(2) 0.3352(15) 0.1911(10) 0.058(3) Uani 0.437(17) 1 d D . P A 2
H12D H 0.305595 0.325938 0.183713 0.088 Uiso 0.437(17) 1 calc R U P A 2
H12E H 0.461361 0.258366 0.176937 0.088 Uiso 0.437(17) 1 calc R U P A 2
H12F H 0.383123 0.346047 0.242075 0.088 Uiso 0.437(17) 1 calc R U P A 2
C13 C 0.6027(16) 0.459(2) 0.1735(11) 0.058(3) Uani 0.437(17) 1 d D . P A 2
H13D H 0.652662 0.511521 0.158838 0.088 Uiso 0.437(17) 1 calc R U P A 2
H13E H 0.576775 0.459972 0.225628 0.088 Uiso 0.437(17) 1 calc R U P A 2
H13F H 0.656612 0.370226 0.161564 0.088 Uiso 0.437(17) 1 calc R U P A 2
C14 C 0.527(2) 0.6881(17) 0.0450(11) 0.058(3) Uani 0.437(17) 1 d D . P A 2
H14D H 0.482238 0.750103 0.006661 0.088 Uiso 0.437(17) 1 calc R U P A 2
H14E H 0.535360 0.733759 0.083018 0.088 Uiso 0.437(17) 1 calc R U P A 2
H14F H 0.613172 0.630412 0.025094 0.088 Uiso 0.437(17) 1 calc R U P A 2
C15 C 0.0921(19) 1.197(3) 0.2212(14) 0.064(4) Uani 0.307(12) 1 d D . P B 2
C16 C 0.165(2) 1.152(3) 0.1549(12) 0.064(4) Uani 0.307(12) 1 d D . P B 2
C17 C 0.296(2) 1.086(4) 0.1686(10) 0.064(4) Uani 0.307(12) 1 d D . P B 2
C18 C 0.2989(9) 1.0954(8) 0.2420(5) 0.064(4) Uani 0.307(12) 1 d D . P B 2
C19 C 0.1759(17) 1.161(3) 0.2734(11) 0.064(4) Uani 0.307(12) 1 d D . P B 2
C20 C -0.054(2) 1.281(2) 0.2371(17) 0.064(4) Uani 0.307(12) 1 d D . P B 2
H20A H -0.097062 1.296085 0.193441 0.097 Uiso 0.307(12) 1 calc R U P B 2
H20B H -0.093285 1.238140 0.275658 0.097 Uiso 0.307(12) 1 calc R U P B 2
H20C H -0.064221 1.363619 0.252324 0.097 Uiso 0.307(12) 1 calc R U P B 2
C21 C 0.112(3) 1.178(3) 0.0828(13) 0.064(4) Uani 0.307(12) 1 d D . P B 2
H21A H 0.016939 1.225440 0.089264 0.097 Uiso 0.307(12) 1 calc R U P B 2
H21B H 0.150986 1.229662 0.050087 0.097 Uiso 0.307(12) 1 calc R U P B 2
H21C H 0.133159 1.097133 0.062141 0.097 Uiso 0.307(12) 1 calc R U P B 2
C22 C 0.399(3) 1.029(3) 0.1080(13) 0.064(4) Uani 0.307(12) 1 d D . P B 2
H22A H 0.358014 1.041784 0.063739 0.097 Uiso 0.307(12) 1 calc R U P B 2
H22B H 0.460256 1.070930 0.100533 0.097 Uiso 0.307(12) 1 calc R U P B 2
H22C H 0.446150 0.937118 0.120039 0.097 Uiso 0.307(12) 1 calc R U P B 2
C23 C 0.439(2) 1.031(2) 0.2683(16) 0.064(4) Uani 0.307(12) 1 d D . P B 2
H23A H 0.503848 0.992378 0.227902 0.097 Uiso 0.307(12) 1 calc R U P B 2
H23B H 0.459775 1.096489 0.285957 0.097 Uiso 0.307(12) 1 calc R U P B 2
H23C H 0.441643 0.964895 0.307249 0.097 Uiso 0.307(12) 1 calc R U P B 2
C24 C 0.153(3) 1.182(3) 0.3523(11) 0.064(4) Uani 0.307(12) 1 d D . P B 2
H24A H 0.060077 1.230797 0.365926 0.097 Uiso 0.307(12) 1 calc R U P B 2
H24B H 0.182239 1.099029 0.380460 0.097 Uiso 0.307(12) 1 calc R U P B 2
H24C H 0.202487 1.229992 0.362024 0.097 Uiso 0.307(12) 1 calc R U P B 2
C15' C 0.1102(11) 1.1880(13) 0.1896(7) 0.0534(16) Uani 0.693(12) 1 d D . P B 1
C16' C 0.2160(13) 1.1234(13) 0.1377(6) 0.0534(16) Uani 0.693(12) 1 d D . P B 1
C17' C 0.3296(11) 1.0693(17) 0.1722(6) 0.0534(16) Uani 0.693(12) 1 d D . P B 1
C18' C 0.2989(9) 1.0954(8) 0.2420(5) 0.0534(16) Uani 0.693(12) 1 d D . P B 1
C19' C 0.1606(11) 1.1726(15) 0.2545(6) 0.0534(16) Uani 0.693(12) 1 d D . P B 1
C20' C -0.0306(11) 1.2675(10) 0.1766(7) 0.0534(16) Uani 0.693(12) 1 d D . P B 1
H20D H -0.041777 1.263178 0.126505 0.080 Uiso 0.693(12) 1 calc R U P B 1
H20E H -0.087313 1.233884 0.209253 0.080 Uiso 0.693(12) 1 calc R U P B 1
H20F H -0.053733 1.356719 0.185594 0.080 Uiso 0.693(12) 1 calc R U P B 1
C21' C 0.2022(13) 1.1287(11) 0.0585(6) 0.0534(16) Uani 0.693(12) 1 d D . P B 1
H21D H 0.110027 1.172888 0.050694 0.080 Uiso 0.693(12) 1 calc R U P B 1
H21E H 0.251486 1.175145 0.030191 0.080 Uiso 0.693(12) 1 calc R U P B 1
H21F H 0.236236 1.041360 0.043321 0.080 Uiso 0.693(12) 1 calc R U P B 1
C22' C 0.4621(12) 1.0004(11) 0.1346(7) 0.0534(16) Uani 0.693(12) 1 d D . P B 1
H22D H 0.455170 0.995291 0.083893 0.080 Uiso 0.693(12) 1 calc R U P B 1
H22E H 0.516693 1.046908 0.137288 0.080 Uiso 0.693(12) 1 calc R U P B 1
H22F H 0.501575 0.913732 0.157826 0.080 Uiso 0.693(12) 1 calc R U P B 1
C23' C 0.3920(12) 1.0583(11) 0.3014(6) 0.0534(16) Uani 0.693(12) 1 d D . P B 1
H23D H 0.341493 1.090469 0.347071 0.080 Uiso 0.693(12) 1 calc R U P B 1
H23E H 0.437079 0.964811 0.307501 0.080 Uiso 0.693(12) 1 calc R U P B 1
H23F H 0.456239 1.096079 0.287302 0.080 Uiso 0.693(12) 1 calc R U P B 1
C24' C 0.0880(12) 1.2351(11) 0.3227(6) 0.0534(16) Uani 0.693(12) 1 d D . P B 1
H24D H 0.146946 1.207551 0.360402 0.080 Uiso 0.693(12) 1 calc R U P B 1
H24E H 0.054981 1.328449 0.313374 0.080 Uiso 0.693(12) 1 calc R U P B 1
H24F H 0.014712 1.210054 0.338716 0.080 Uiso 0.693(12) 1 calc R U P B 1
C25 C 0.2458(8) 0.7184(7) 0.4725(4) 0.048(2) Uani 1 1 d . . . . .
C26 C 0.1996(8) 0.6243(9) 0.4677(4) 0.051(2) Uani 1 1 d . . . . .
C27 C 0.2987(8) 0.5226(7) 0.4330(4) 0.045(2) Uani 1 1 d . . . . .
C28 C 0.4069(8) 0.5549(8) 0.4149(4) 0.051(2) Uani 1 1 d . . . . .
C29 C 0.3756(8) 0.6755(8) 0.4400(4) 0.050(2) Uani 1 1 d . . . . .
C30 C 0.1707(11) 0.8423(9) 0.5110(5) 0.090(4) Uani 1 1 d . . . . .
H30A H 0.224706 0.891605 0.506461 0.135 Uiso 1 1 calc R U . . .
H30B H 0.090057 0.893521 0.488962 0.135 Uiso 1 1 calc R U . . .
H30C H 0.149335 0.820903 0.562184 0.135 Uiso 1 1 calc R U . . .
C31 C 0.0645(9) 0.6308(10) 0.4980(5) 0.086(3) Uani 1 1 d . . . . .
H31A H 0.013827 0.712457 0.519572 0.129 Uiso 1 1 calc R U . . .
H31B H 0.019866 0.624046 0.459021 0.129 Uiso 1 1 calc R U . . .
H31C H 0.072824 0.559954 0.534938 0.129 Uiso 1 1 calc R U . . .
C32 C 0.2903(10) 0.3993(8) 0.4205(5) 0.078(3) Uani 1 1 d . . . . .
H32A H 0.372612 0.343693 0.395064 0.117 Uiso 1 1 calc R U . . .
H32B H 0.273842 0.355874 0.467011 0.117 Uiso 1 1 calc R U . . .
H32C H 0.218974 0.418377 0.391327 0.117 Uiso 1 1 calc R U . . .
C33 C 0.5399(8) 0.4727(9) 0.3806(5) 0.081(3) Uani 1 1 d . . . . .
H33A H 0.596216 0.519885 0.374194 0.121 Uiso 1 1 calc R U . . .
H33B H 0.578007 0.394127 0.411716 0.121 Uiso 1 1 calc R U . . .
H33C H 0.532022 0.450580 0.333484 0.121 Uiso 1 1 calc R U . . .
C34 C 0.4673(11) 0.7419(10) 0.4361(5) 0.088(3) Uani 1 1 d . . . . .
H34A H 0.421076 0.824461 0.457344 0.133 Uiso 1 1 calc R U . . .
H34B H 0.541454 0.688250 0.462921 0.133 Uiso 1 1 calc R U . . .
H34C H 0.498759 0.756074 0.385600 0.133 Uiso 1 1 calc R U . . .
C35 C -0.2045(8) 0.7722(8) 0.2767(6) 0.063(3) Uani 1 1 d . . . . .
C36 C -0.2324(8) 0.8694(9) 0.3216(5) 0.062(2) Uani 1 1 d . . . . .
C37 C -0.2467(7) 0.9833(7) 0.2773(5) 0.047(2) Uani 1 1 d . . . . .
C38 C -0.2276(7) 0.9536(8) 0.2052(5) 0.053(2) Uani 1 1 d . . . . .
C39 C -0.1994(7) 0.8212(9) 0.2050(6) 0.059(2) Uani 1 1 d . . . . .
C40 C -0.1882(10) 0.6352(10) 0.3034(7) 0.115(5) Uani 1 1 d . . . . .
H40A H -0.169018 0.584383 0.261993 0.173 Uiso 1 1 calc R U . . .
H40B H -0.116333 0.596717 0.333653 0.173 Uiso 1 1 calc R U . . .
H40C H -0.268956 0.636839 0.331785 0.173 Uiso 1 1 calc R U . . .
C41 C -0.2576(10) 0.8637(11) 0.4033(6) 0.098(4) Uani 1 1 d . . . . .
H41A H -0.274543 0.947033 0.419813 0.146 Uiso 1 1 calc R U . . .
H41B H -0.333400 0.842454 0.418857 0.146 Uiso 1 1 calc R U . . .
H41C H -0.181011 0.797817 0.423975 0.146 Uiso 1 1 calc R U . . .
C42 C -0.2851(8) 1.1153(8) 0.3028(5) 0.065(3) Uani 1 1 d . . . . .
H42A H -0.291931 1.109571 0.355562 0.097 Uiso 1 1 calc R U . . .
H42B H -0.218680 1.148134 0.282632 0.097 Uiso 1 1 calc R U . . .
H42C H -0.369308 1.173448 0.286488 0.097 Uiso 1 1 calc R U . . .
C43 C -0.2367(8) 1.0480(9) 0.1394(5) 0.079(3) Uani 1 1 d . . . . .
H43A H -0.219295 1.003419 0.095583 0.119 Uiso 1 1 calc R U . . .
H43B H -0.324393 1.116593 0.141485 0.119 Uiso 1 1 calc R U . . .
H43C H -0.172389 1.084710 0.138816 0.119 Uiso 1 1 calc R U . . .
C44 C -0.1756(10) 0.7493(11) 0.1406(6) 0.114(5) Uani 1 1 d . . . . .
H44A H -0.176998 0.806233 0.096774 0.171 Uiso 1 1 calc R U . . .
H44B H -0.090333 0.677046 0.140326 0.171 Uiso 1 1 calc R U . . .
H44C H -0.243746 0.717045 0.142133 0.171 Uiso 1 1 calc R U . . .
Sc1 Sc 0.26769(14) 0.67483(13) 0.18096(8) 0.0400(4) Uani 1 1 d . . . . .
Sc2 Sc 0.18589(13) 0.95712(12) 0.23086(8) 0.0376(4) Uani 1 1 d . . . . .
Sc3 Sc 0.23753(13) 0.71094(13) 0.34304(7) 0.0358(4) Uani 1 1 d . . . . .
Sc4 Sc -0.01605(14) 0.83532(13) 0.25594(8) 0.0425(4) Uani 1 1 d . . . . .
H1A H 0.056(6) 0.828(6) 0.147(4) 0.050 Uiso 1 1 d D U . . .
H1B H 0.130(7) 0.915(6) 0.117(3) 0.050 Uiso 1 1 d D U . . .
H2A H 0.103(6) 0.977(5) 0.333(4) 0.050 Uiso 1 1 d D U . . .
H2B H -0.007(5) 0.916(6) 0.358(3) 0.050 Uiso 1 1 d D U . . .
H3A H 0.413(6) 0.766(7) 0.207(3) 0.050 Uiso 1 1 d D U . . .
H3B H 0.395(6) 0.784(6) 0.278(3) 0.050 Uiso 1 1 d D U . . .
H4A H 0.212(5) 0.561(5) 0.260(4) 0.050 Uiso 1 1 d D U . . .
H4B H 0.118(7) 0.586(6) 0.319(3) 0.050 Uiso 1 1 d D U . . .

loop_
_atom_site_aniso_label
_atom_site_aniso_U_11
_atom_site_aniso_U_22
_atom_site_aniso_U_33
_atom_site_aniso_U_23
_atom_site_aniso_U_13
_atom_site_aniso_U_12
C1 0.039(5) 0.030(4) 0.033(4) 0.000(3) -0.005(4) -0.013(3)
C2 0.041(5) 0.034(4) 0.050(5) -0.001(4) -0.007(4) -0.015(4)
C3 0.037(5) 0.032(4) 0.035(5) -0.001(4) -0.005(4) -0.013(4)
C4 0.037(5) 0.030(4) 0.039(5) -0.002(4) -0.002(4) -0.007(3)
C5' 0.064(4) 0.047(4) 0.051(4) -0.014(3) 0.000(3) -0.016(3)
C6' 0.064(4) 0.047(4) 0.051(4) -0.014(3) 0.000(3) -0.016(3)
C7' 0.064(4) 0.047(4) 0.051(4) -0.014(3) 0.000(3) -0.016(3)
C8' 0.064(4) 0.047(4) 0.051(4) -0.014(3) 0.000(3) -0.016(3)
C9' 0.064(4) 0.047(4) 0.051(4) -0.014(3) 0.000(3) -0.016(3)
C10' 0.064(4) 0.047(4) 0.051(4) -0.014(3) 0.000(3) -0.016(3)
C11' 0.064(4) 0.047(4) 0.051(4) -0.014(3) 0.000(3) -0.016(3)
C12' 0.064(4) 0.047(4) 0.051(4) -0.014(3) 0.000(3) -0.016(3)
C13' 0.064(4) 0.047(4) 0.051(4) -0.014(3) 0.000(3) -0.016(3)
C14' 0.064(4) 0.047(4) 0.051(4) -0.014(3) 0.000(3) -0.016(3)
C5 0.071(6) 0.043(5) 0.046(5) -0.016(4) 0.006(4) -0.008(4)
C6 0.071(6) 0.043(5) 0.046(5) -0.016(4) 0.006(4) -0.008(4)
C7 0.071(6) 0.043(5) 0.046(5) -0.016(4) 0.006(4) -0.008(4)
C8 0.071(6) 0.043(5) 0.046(5) -0.016(4) 0.006(4) -0.008(4)
C9 0.071(6) 0.043(5) 0.046(5) -0.016(4) 0.006(4) -0.008(4)
C10 0.071(6) 0.043(5) 0.046(5) -0.016(4) 0.006(4) -0.008(4)
C11 0.071(6) 0.043(5) 0.046(5) -0.016(4) 0.006(4) -0.008(4)
C12 0.071(6) 0.043(5) 0.046(5) -0.016(4) 0.006(4) -0.008(4)
C13 0.071(6) 0.043(5) 0.046(5) -0.016(4) 0.006(4) -0.008(4)
C14 0.071(6) 0.043(5) 0.046(5) -0.016(4) 0.006(4) -0.008(4)
C15 0.085(9) 0.048(7) 0.078(8) 0.003(6) -0.018(6) -0.044(6)
C16 0.085(9) 0.048(7) 0.078(8) 0.003(6) -0.018(6) -0.044(6)
C17 0.085(9) 0.048(7) 0.078(8) 0.003(6) -0.018(6) -0.044(6)
C18 0.085(9) 0.048(7) 0.078(8) 0.003(6) -0.018(6) -0.044(6)
C19 0.085(9) 0.048(7) 0.078(8) 0.003(6) -0.018(6) -0.044(6)
C20 0.085(9) 0.048(7) 0.078(8) 0.003(6) -0.018(6) -0.044(6)
C21 0.085(9) 0.048(7) 0.078(8) 0.003(6) -0.018(6) -0.044(6)
C22 0.085(9) 0.048(7) 0.078(8) 0.003(6) -0.018(6) -0.044(6)
C23 0.085(9) 0.048(7) 0.078(8) 0.003(6) -0.018(6) -0.044(6)
C24 0.085(9) 0.048(7) 0.078(8) 0.003(6) -0.018(6) -0.044(6)
C15' 0.063(3) 0.041(3) 0.059(3) -0.003(2) -0.007(2) -0.024(2)
C16' 0.063(3) 0.041(3) 0.059(3) -0.003(2) -0.007(2) -0.024(2)
C17' 0.063(3) 0.041(3) 0.059(3) -0.003(2) -0.007(2) -0.024(2)
C18' 0.063(3) 0.041(3) 0.059(3) -0.003(2) -0.007(2) -0.024(2)
C19' 0.063(3) 0.041(3) 0.059(3) -0.003(2) -0.007(2) -0.024(2)
C20' 0.063(3) 0.041(3) 0.059(3) -0.003(2) -0.007(2) -0.024(2)
C21' 0.063(3) 0.041(3) 0.059(3) -0.003(2) -0.007(2) -0.024(2)
C22' 0.063(3) 0.041(3) 0.059(3) -0.003(2) -0.007(2) -0.024(2)
C23' 0.063(3) 0.041(3) 0.059(3) -0.003(2) -0.007(2) -0.024(2)
C24' 0.063(3) 0.041(3) 0.059(3) -0.003(2) -0.007(2) -0.024(2)
C25 0.061(6) 0.046(5) 0.035(5) -0.004(4) -0.015(4) -0.014(4)
C26 0.047(5) 0.073(6) 0.038(5) 0.005(4) -0.012(4) -0.029(5)
C27 0.067(6) 0.043(5) 0.026(4) 0.019(4) -0.015(4) -0.027(4)
C28 0.043(5) 0.056(5) 0.035(5) 0.004(4) -0.011(4) -0.002(4)
C29 0.059(6) 0.060(6) 0.039(5) 0.011(4) -0.022(4) -0.031(5)
C30 0.122(10) 0.083(8) 0.052(6) -0.031(6) -0.014(6) -0.018(7)
C31 0.078(8) 0.116(9) 0.069(7) 0.005(6) 0.003(6) -0.051(7)
C32 0.129(9) 0.042(5) 0.070(7) 0.021(5) -0.042(6) -0.038(6)
C33 0.049(6) 0.086(7) 0.070(7) 0.007(5) -0.015(5) 0.009(5)
C34 0.126(10) 0.099(8) 0.072(7) 0.028(6) -0.051(7) -0.074(8)
C35 0.029(5) 0.051(6) 0.116(9) -0.008(6) -0.007(5) -0.021(4)
C36 0.041(5) 0.068(6) 0.072(7) 0.005(5) -0.003(5) -0.021(5)
C37 0.030(4) 0.044(5) 0.062(6) -0.006(4) -0.005(4) -0.010(4)
C38 0.020(4) 0.066(6) 0.072(6) -0.011(5) -0.019(4) -0.012(4)
C39 0.029(5) 0.072(7) 0.081(7) -0.024(6) -0.012(5) -0.016(4)
C40 0.064(7) 0.075(8) 0.211(15) 0.002(8) 0.000(8) -0.041(6)
C41 0.060(7) 0.126(10) 0.095(9) 0.018(7) -0.003(6) -0.035(7)
C42 0.039(5) 0.055(6) 0.096(7) -0.019(5) -0.015(5) -0.008(4)
C43 0.047(6) 0.101(8) 0.072(7) 0.018(6) -0.033(5) -0.011(5)
C44 0.062(7) 0.155(12) 0.134(11) -0.089(9) -0.016(7) -0.027(7)
Sc1 0.0465(9) 0.0287(8) 0.0357(9) -0.0089(6) -0.0042(7) -0.0043(7)
Sc2 0.0360(8) 0.0260(7) 0.0512(10) -0.0012(7) -0.0087(7) -0.0118(6)
Sc3 0.0371(8) 0.0347(8) 0.0321(8) 0.0003(6) -0.0102(7) -0.0096(6)
Sc4 0.0299(8) 0.0373(8) 0.0563(10) -0.0010(7) -0.0061(7) -0.0098(7)

loop_
_atom_type_symbol
_atom_type_description
_atom_type_scat_dispersion_real
_atom_type_scat_dispersion_imag
_atom_type_scat_source
C C 0.0033 0.0016 'International Tables Vol C Tables 4.2.6.8 and 6.1.1.4'
H H 0.0000 0.0000 'International Tables Vol C Tables 4.2.6.8 and 6.1.1.4'
Sc Sc 0.2519 0.3716 'International Tables Vol C Tables 4.2.6.8 and 6.1.1.4'

loop_
_geom_angle_atom_site_label_1
_geom_angle_atom_site_label_2
_geom_angle_atom_site_label_3
_geom_angle
_geom_angle_site_symmetry_1
_geom_angle_site_symmetry_3
_geom_angle_publ_flag
Sc4 C1 Sc2 88.1(3) . . ?
Sc4 C1 Sc1 89.8(3) . . ?
Sc2 C1 Sc1 90.5(3) . . ?
Sc4 C1 H1A 70(4) . . ?
Sc2 C1 H1A 158(4) . . ?
Sc1 C1 H1A 86(4) . . ?
Sc4 C1 H1B 160(4) . . ?
Sc2 C1 H1B 94(4) . . ?
Sc1 C1 H1B 111(4) . . ?
H1A C1 H1B 108(6) . . ?
Sc2 C2 Sc4 87.7(3) . . ?
Sc2 C2 Sc3 90.3(3) . . ?
Sc4 C2 Sc3 90.3(3) . . ?
Sc2 C2 H2A 65(4) . . ?
Sc4 C2 H2A 145(4) . . ?
Sc3 C2 H2A 110(4) . . ?
Sc2 C2 H2B 155(4) . . ?
Sc4 C2 H2B 79(4) . . ?
Sc3 C2 H2B 111(4) . . ?
H2A C2 H2B 116(6) . . ?
Sc3 C3 Sc1 87.7(3) . . ?
Sc3 C3 Sc2 90.1(3) . . ?
Sc1 C3 Sc2 90.3(3) . . ?
Sc3 C3 H3A 170(4) . . ?
Sc1 C3 H3A 90(4) . . ?
Sc2 C3 H3A 99(4) . . ?
Sc3 C3 H3B 89(4) . . ?
Sc1 C3 H3B 172(5) . . ?
Sc2 C3 H3B 97(4) . . ?
H3A C3 H3B 93(6) . . ?
Sc1 C4 Sc3 86.4(3) . . ?
Sc1 C4 Sc4 89.8(3) . . ?
Sc3 C4 Sc4 91.1(3) . . ?
Sc1 C4 H4A 65(4) . . ?
Sc3 C4 H4A 100(4) . . ?
Sc4 C4 H4A 152(4) . . ?
Sc1 C4 H4B 155(4) . . ?
Sc3 C4 H4B 90(4) . . ?
Sc4 C4 H4B 115(4) . . ?
H4A C4 H4B 91(5) . . ?
C9' C5' C6' 107.0(11) . . ?
C9' C5' C10' 129.6(14) . . ?
C6' C5' C10' 123.3(13) . . ?
C9' C5' Sc1 73.6(11) . . ?
C6' C5' Sc1 71.6(9) . . ?
C10' C5' Sc1 123.4(11) . . ?
C7' C6' C5' 106.1(11) . . ?
C7' C6' C14' 125.7(13) . . ?
C5' C6' C14' 128.0(13) . . ?
C7' C6' Sc1 73.0(11) . . ?
C5' C6' Sc1 74.0(9) . . ?
C14' C6' Sc1 121.5(11) . . ?
C8' C7' C6' 106.2(11) . . ?
C8' C7' C13' 128.7(12) . . ?
C6' C7' C13' 125.1(12) . . ?
C8' C7' Sc1 73.4(9) . . ?
C6' C7' Sc1 72.8(11) . . ?
C13' C7' Sc1 117.2(13) . . ?
C9' C8' C7' 110.2(10) . . ?
C9' C8' C12' 127.2(11) . . ?
C7' C8' C12' 122.7(10) . . ?
C9' C8' Sc1 75.1(11) . . ?
C7' C8' Sc1 73.0(10) . . ?
C12' C8' Sc1 118.3(7) . . ?
C8' C9' C5' 110.5(11) . . ?
C8' C9' C11' 124.0(12) . . ?
C5' C9' C11' 125.3(12) . . ?
C8' C9' Sc1 73.3(9) . . ?
C5' C9' Sc1 74.0(11) . . ?
C11' C9' Sc1 122.5(14) . . ?
C5' C10' H10A 109.5 . . ?
C5' C10' H10B 109.5 . . ?
H10A C10' H10B 109.5 . . ?
C5' C10' H10C 109.5 . . ?
H10A C10' H10C 109.5 . . ?
H10B C10' H10C 109.5 . . ?
C9' C11' H11A 109.5 . . ?
C9' C11' H11B 109.5 . . ?
H11A C11' H11B 109.5 . . ?
C9' C11' H11C 109.5 . . ?
H11A C11' H11C 109.5 . . ?
H11B C11' H11C 109.5 . . ?
C8' C12' H12A 109.5 . . ?
C8' C12' H12B 109.5 . . ?
H12A C12' H12B 109.5 . . ?
C8' C12' H12C 109.5 . . ?
H12A C12' H12C 109.5 . . ?
H12B C12' H12C 109.5 . . ?
C7' C13' H13A 109.5 . . ?
C7' C13' H13B 109.5 . . ?
H13A C13' H13B 109.5 . . ?
C7' C13' H13C 109.5 . . ?
H13A C13' H13C 109.5 . . ?
H13B C13' H13C 109.5 . . ?
C6' C14' H14A 109.5 . . ?
C6' C14' H14B 109.5 . . ?
H14A C14' H14B 109.5 . . ?
C6' C14' H14C 109.5 . . ?
H14A C14' H14C 109.5 . . ?
H14B C14' H14C 109.5 . . ?
C9 C5 C6 106.1(12) . . ?
C9 C5 C10 128.6(17) . . ?
C6 C5 C10 125.1(16) . . ?
C9 C5 Sc1 71.8(14) . . ?
C6 C5 Sc1 75.7(11) . . ?
C10 C5 Sc1 122.2(14) . . ?
C7 C6 C5 107.6(12) . . ?
C7 C6 C14 124.4(16) . . ?
C5 C6 C14 128.0(15) . . ?
C7 C6 Sc1 72.4(13) . . ?
C5 C6 Sc1 70.8(11) . . ?
C14 C6 Sc1 124.0(14) . . ?
C8 C7 C6 106.7(12) . . ?
C8 C7 C13 123.6(14) . . ?
C6 C7 C13 129.4(14) . . ?
C8 C7 Sc1 71.9(11) . . ?
C6 C7 Sc1 74.6(13) . . ?
C13 C7 Sc1 123.9(17) . . ?
C7 C8 C9 110.6(11) . . ?
C7 C8 C12 132.2(12) . . ?
C9 C8 C12 117.0(12) . . ?
C7 C8 Sc1 76.1(12) . . ?
C9 C8 Sc1 72.5(13) . . ?
C12 C8 Sc1 121.6(8) . . ?
C8 C9 C5 109.0(13) . . ?
C8 C9 C11 127.2(14) . . ?
C5 C9 C11 123.7(14) . . ?
C8 C9 Sc1 74.5(12) . . ?
C5 C9 Sc1 75.2(14) . . ?
C11 C9 Sc1 120.2(16) . . ?
C5 C10 H10D 109.5 . . ?
C5 C10 H10E 109.5 . . ?
H10D C10 H10E 109.5 . . ?
C5 C10 H10F 109.5 . . ?
H10D C10 H10F 109.5 . . ?
H10E C10 H10F 109.5 . . ?
C9 C11 H11D 109.5 . . ?
C9 C11 H11E 109.5 . . ?
H11D C11 H11E 109.5 . . ?
C9 C11 H11F 109.5 . . ?
H11D C11 H11F 109.5 . . ?
H11E C11 H11F 109.5 . . ?
C8 C12 H12D 109.5 . . ?
C8 C12 H12E 109.5 . . ?
H12D C12 H12E 109.5 . . ?
C8 C12 H12F 109.5 . . ?
H12D C12 H12F 109.5 . . ?
H12E C12 H12F 109.5 . . ?
C7 C13 H13D 109.5 . . ?
C7 C13 H13E 109.5 . . ?
H13D C13 H13E 109.5 . . ?
C7 C13 H13F 109.5 . . ?
H13D C13 H13F 109.5 . . ?
H13E C13 H13F 109.5 . . ?
C6 C14 H14D 109.5 . . ?
C6 C14 H14E 109.5 . . ?
H14D C14 H14E 109.5 . . ?
C6 C14 H14F 109.5 . . ?
H14D C14 H14F 109.5 . . ?
H14E C14 H14F 109.5 . . ?
C19 C15 C16 109.0(15) . . ?
C19 C15 C20 122(2) . . ?
C16 C15 C20 129(2) . . ?
C19 C15 Sc2 75.3(17) . . ?
C16 C15 Sc2 70.6(15) . . ?
C20 C15 Sc2 124.1(19) . . ?
C17 C16 C15 106.6(15) . . ?
C17 C16 C21 127(2) . . ?
C15 C16 C21 126(2) . . ?
C17 C16 Sc2 72(2) . . ?
C15 C16 Sc2 76.1(15) . . ?
C21 C16 Sc2 121.4(19) . . ?
C18 C17 C16 106.3(14) . . ?
C18 C17 C22 133.9(18) . . ?
C16 C17 C22 119.7(17) . . ?
C18 C17 Sc2 75.7(15) . . ?
C16 C17 Sc2 74.3(19) . . ?
C22 C17 Sc2 117(2) . . ?
C19 C18 C17 110.1(13) . . ?
C19 C18 C23 135.4(15) . . ?
C17 C18 C23 114.6(15) . . ?
C19 C18 Sc2 77.0(16) . . ?
C17 C18 Sc2 70.7(17) . . ?
C23 C18 Sc2 118.5(11) . . ?
C18 C19 C15 107.9(15) . . ?
C18 C19 C24 120.0(18) . . ?
C15 C19 C24 132.0(18) . . ?
C18 C19 Sc2 71.3(14) . . ?
C15 C19 Sc2 73.0(17) . . ?
C24 C19 Sc2 121(2) . . ?
C15 C20 H20A 109.5 . . ?
C15 C20 H20B 109.5 . . ?
H20A C20 H20B 109.5 . . ?
C15 C20 H20C 109.5 . . ?
H20A C20 H20C 109.5 . . ?
H20B C20 H20C 109.5 . . ?
C16 C21 H21A 109.5 . . ?
C16 C21 H21B 109.5 . . ?
H21A C21 H21B 109.5 . . ?
C16 C21 H21C 109.5 . . ?
H21A C21 H21C 109.5 . . ?
H21B C21 H21C 109.5 . . ?
C17 C22 H22A 109.5 . . ?
C17 C22 H22B 109.5 . . ?
H22A C22 H22B 109.5 . . ?
C17 C22 H22C 109.5 . . ?
H22A C22 H22C 109.5 . . ?
H22B C22 H22C 109.5 . . ?
C18 C23 H23A 109.5 . . ?
C18 C23 H23B 109.5 . . ?
H23A C23 H23B 109.5 . . ?
C18 C23 H23C 109.5 . . ?
H23A C23 H23C 109.5 . . ?
H23B C23 H23C 109.5 . . ?
C19 C24 H24A 109.5 . . ?
C19 C24 H24B 109.5 . . ?
H24A C24 H24B 109.5 . . ?
C19 C24 H24C 109.5 . . ?
H24A C24 H24C 109.5 . . ?
H24B C24 H24C 109.5 . . ?
C19' C15' C16' 107.6(10) . . ?
C19' C15' C20' 125.1(12) . . ?
C16' C15' C20' 127.2(12) . . ?
C19' C15' Sc2 73.1(8) . . ?
C16' C15' Sc2 74.5(7) . . ?
C20' C15' Sc2 121.3(9) . . ?
C17' C16' C15' 107.8(10) . . ?
C17' C16' C21' 128.5(11) . . ?
C15' C16' C21' 123.5(11) . . ?
C17' C16' Sc2 74.1(9) . . ?
C15' C16' Sc2 72.2(7) . . ?
C21' C16' Sc2 124.2(8) . . ?
C18' C17' C16' 108.9(10) . . ?
C18' C17' C22' 127.2(11) . . ?
C16' C17' C22' 123.8(10) . . ?
C18' C17' Sc2 72.0(8) . . ?
C16' C17' Sc2 73.6(8) . . ?
C22' C17' Sc2 122.8(11) . . ?
C17' C18' C19' 109.0(9) . . ?
C17' C18' C23' 128.1(10) . . ?
C19' C18' C23' 122.8(9) . . ?
C17' C18' Sc2 76.6(9) . . ?
C19' C18' Sc2 73.1(8) . . ?
C23' C18' Sc2 119.0(6) . . ?
C15' C19' C18' 106.7(9) . . ?
C15' C19' C24' 126.5(11) . . ?
C18' C19' C24' 126.6(11) . . ?
C15' C19' Sc2 74.4(8) . . ?
C18' C19' Sc2 72.8(7) . . ?
C24' C19' Sc2 122.8(10) . . ?
C15' C20' H20D 109.5 . . ?
C15' C20' H20E 109.5 . . ?
H20D C20' H20E 109.5 . . ?
C15' C20' H20F 109.5 . . ?
H20D C20' H20F 109.5 . . ?
H20E C20' H20F 109.5 . . ?
C16' C21' H21D 109.5 . . ?
C16' C21' H21E 109.5 . . ?
H21D C21' H21E 109.5 . . ?
C16' C21' H21F 109.5 . . ?
H21D C21' H21F 109.5 . . ?
H21E C21' H21F 109.5 . . ?
C17' C22' H22D 109.5 . . ?
C17' C22' H22E 109.5 . . ?
H22D C22' H22E 109.5 . . ?
C17' C22' H22F 109.5 . . ?
H22D C22' H22F 109.5 . . ?
H22E C22' H22F 109.5 . . ?
C18' C23' H23D 109.5 . . ?
C18' C23' H23E 109.5 . . ?
H23D C23' H23E 109.5 . . ?
C18' C23' H23F 109.5 . . ?
H23D C23' H23F 109.5 . . ?
H23E C23' H23F 109.5 . . ?
C19' C24' H24D 109.5 . . ?
C19' C24' H24E 109.5 . . ?
H24D C24' H24E 109.5 . . ?
C19' C24' H24F 109.5 . . ?
H24D C24' H24F 109.5 . . ?
H24E C24' H24F 109.5 . . ?
C26 C25 C29 108.0(7) . . ?
C26 C25 C30 125.7(9) . . ?
C29 C25 C30 126.1(8) . . ?
C26 C25 Sc3 73.7(4) . . ?
C29 C25 Sc3 73.5(4) . . ?
C30 C25 Sc3 121.7(5) . . ?
C27 C26 C25 108.9(7) . . ?
C27 C26 C31 125.9(8) . . ?
C25 C26 C31 125.2(9) . . ?
C27 C26 Sc3 74.3(4) . . ?
C25 C26 Sc3 73.4(5) . . ?
C31 C26 Sc3 120.2(6) . . ?
C26 C27 C28 107.3(7) . . ?
C26 C27 C32 125.4(8) . . ?
C28 C27 C32 127.2(8) . . ?
C26 C27 Sc3 73.0(4) . . ?
C28 C27 Sc3 72.4(4) . . ?
C32 C27 Sc3 121.9(5) . . ?
C27 C28 C29 108.7(7) . . ?
C27 C28 C33 127.2(8) . . ?
C29 C28 C33 123.9(8) . . ?
C27 C28 Sc3 74.6(4) . . ?
C29 C28 Sc3 73.8(4) . . ?
C33 C28 Sc3 121.9(5) . . ?
C28 C29 C25 107.1(7) . . ?
C28 C29 C34 126.0(9) . . ?
C25 C29 C34 126.9(8) . . ?
C28 C29 Sc3 72.9(4) . . ?
C25 C29 Sc3 73.3(4) . . ?
C34 C29 Sc3 121.7(5) . . ?
C25 C30 H30A 109.5 . . ?
C25 C30 H30B 109.5 . . ?
H30A C30 H30B 109.5 . . ?
C25 C30 H30C 109.5 . . ?
H30A C30 H30C 109.5 . . ?
H30B C30 H30C 109.5 . . ?
C26 C31 H31A 109.5 . . ?
C26 C31 H31B 109.5 . . ?
H31A C31 H31B 109.5 . . ?
C26 C31 H31C 109.5 . . ?
H31A C31 H31C 109.5 . . ?
H31B C31 H31C 109.5 . . ?
C27 C32 H32A 109.5 . . ?
C27 C32 H32B 109.5 . . ?
H32A C32 H32B 109.5 . . ?
C27 C32 H32C 109.5 . . ?
H32A C32 H32C 109.5 . . ?
H32B C32 H32C 109.5 . . ?
C28 C33 H33A 109.5 . . ?
C28 C33 H33B 109.5 . . ?
H33A C33 H33B 109.5 . . ?
C28 C33 H33C 109.5 . . ?
H33A C33 H33C 109.5 . . ?
H33B C33 H33C 109.5 . . ?
C29 C34 H34A 109.5 . . ?
C29 C34 H34B 109.5 . . ?
H34A C34 H34B 109.5 . . ?
C29 C34 H34C 109.5 . . ?
H34A C34 H34C 109.5 . . ?
H34B C34 H34C 109.5 . . ?
C36 C35 C39 109.2(8) . . ?
C36 C35 C40 124.4(10) . . ?
C39 C35 C40 126.4(10) . . ?
C36 C35 Sc4 73.0(5) . . ?
C39 C35 Sc4 73.8(5) . . ?
C40 C35 Sc4 121.6(6) . . ?
C35 C36 C37 107.9(8) . . ?
C35 C36 C41 128.0(9) . . ?
C37 C36 C41 123.8(9) . . ?
C35 C36 Sc4 74.4(5) . . ?
C37 C36 Sc4 73.1(5) . . ?
C41 C36 Sc4 122.8(6) . . ?
C38 C37 C36 107.4(7) . . ?
C38 C37 C42 125.9(8) . . ?
C36 C37 C42 126.5(8) . . ?
C38 C37 Sc4 74.3(4) . . ?
C36 C37 Sc4 73.5(5) . . ?
C42 C37 Sc4 121.2(5) . . ?
C37 C38 C39 108.1(8) . . ?
C37 C38 C43 125.5(8) . . ?
C39 C38 C43 126.5(9) . . ?
C37 C38 Sc4 72.8(4) . . ?
C39 C38 Sc4 73.5(4) . . ?
C43 C38 Sc4 119.9(5) . . ?
C35 C39 C38 107.4(8) . . ?
C35 C39 C44 126.0(10) . . ?
C38 C39 C44 126.5(10) . . ?
C35 C39 Sc4 73.7(5) . . ?
C38 C39 Sc4 73.3(4) . . ?
C44 C39 Sc4 121.0(6) . . ?
C35 C40 H40A 109.5 . . ?
C35 C40 H40B 109.5 . . ?
H40A C40 H40B 109.5 . . ?
C35 C40 H40C 109.5 . . ?
H40A C40 H40C 109.5 . . ?
H40B C40 H40C 109.5 . . ?
C36 C41 H41A 109.5 . . ?
C36 C41 H41B 109.5 . . ?
H41A C41 H41B 109.5 . . ?
C36 C41 H41C 109.5 . . ?
H41A C41 H41C 109.5 . . ?
H41B C41 H41C 109.5 . . ?
C37 C42 H42A 109.5 . . ?
C37 C42 H42B 109.5 . . ?
H42A C42 H42B 109.5 . . ?
C37 C42 H42C 109.5 . . ?
H42A C42 H42C 109.5 . . ?
H42B C42 H42C 109.5 . . ?
C38 C43 H43A 109.5 . . ?
C38 C43 H43B 109.5 . . ?
H43A C43 H43B 109.5 . . ?
C38 C43 H43C 109.5 . . ?
H43A C43 H43C 109.5 . . ?
H43B C43 H43C 109.5 . . ?
C39 C44 H44A 109.5 . . ?
C39 C44 H44B 109.5 . . ?
H44A C44 H44B 109.5 . . ?
C39 C44 H44C 109.5 . . ?
H44A C44 H44C 109.5 . . ?
H44B C44 H44C 109.5 . . ?
C3 Sc1 C4 92.8(3) . . ?
C3 Sc1 C1 89.6(3) . . ?
C4 Sc1 C1 89.5(3) . . ?
C3 Sc1 C9 149.1(5) . . ?
C4 Sc1 C9 105.3(5) . . ?
C1 Sc1 C9 114.9(4) . . ?
C3 Sc1 C6' 109.5(4) . . ?
C4 Sc1 C6' 153.0(4) . . ?
C1 Sc1 C6' 105.2(4) . . ?
C3 Sc1 C7' 98.2(4) . . ?
C4 Sc1 C7' 130.1(4) . . ?
C1 Sc1 C7' 138.8(4) . . ?
C6' Sc1 C7' 34.2(4) . . ?
C3 Sc1 C8 119.9(3) . . ?
C4 Sc1 C8 100.5(3) . . ?
C1 Sc1 C8 147.9(3) . . ?
C9 Sc1 C8 33.0(4) . . ?
C3 Sc1 C8' 119.9(3) . . ?
C4 Sc1 C8' 100.5(3) . . ?
C1 Sc1 C8' 147.9(3) . . ?
C6' Sc1 C8' 55.6(4) . . ?
C7' Sc1 C8' 33.6(4) . . ?
C3 Sc1 C5 131.0(5) . . ?
C4 Sc1 C5 135.5(5) . . ?
C1 Sc1 C5 97.3(4) . . ?
C9 Sc1 C5 33.0(5) . . ?
C8 Sc1 C5 54.7(4) . . ?
C3 Sc1 C9' 151.0(4) . . ?
C4 Sc1 C9' 98.0(4) . . ?
C1 Sc1 C9' 117.1(4) . . ?
C6' Sc1 C9' 55.3(5) . . ?
C7' Sc1 C9' 54.7(5) . . ?
C8' Sc1 C9' 31.6(4) . . ?
C3 Sc1 C5' 143.3(4) . . ?
C4 Sc1 C5' 123.5(4) . . ?
C1 Sc1 C5' 95.1(4) . . ?
C6' Sc1 C5' 34.4(4) . . ?
C7' Sc1 C5' 56.0(5) . . ?
C8' Sc1 C5' 54.0(4) . . ?
C9' Sc1 C5' 32.4(4) . . ?
C3 Sc1 C7 94.5(5) . . ?
C4 Sc1 C7 123.8(4) . . ?
C1 Sc1 C7 146.1(4) . . ?
C9 Sc1 C7 54.6(6) . . ?
C8 Sc1 C7 31.9(4) . . ?
C5 Sc1 C7 55.6(6) . . ?
C3 Sc1 H1A 112.2(12) . . ?
C4 Sc1 H1A 80.7(15) . . ?
C1 Sc1 H1A 23.9(11) . . ?
C9 Sc1 H1A 95.6(13) . . ?
C6' Sc1 H1A 103.6(16) . . ?
C7' Sc1 H1A 136.2(16) . . ?
C8 Sc1 H1A 127.7(12) . . ?
C8' Sc1 H1A 127.7(12) . . ?
C5 Sc1 H1A 88.0(16) . . ?
C9' Sc1 H1A 96.1(12) . . ?
C5' Sc1 H1A 81.6(15) . . ?
C7 Sc1 H1A 143.6(16) . . ?
C3 Sc1 H3A 23.2(11) . . ?
C4 Sc1 H3A 115.9(12) . . ?
C1 Sc1 H3A 92.2(16) . . ?
C9 Sc1 H3A 130.7(14) . . ?
C6' Sc1 H3A 86.6(12) . . ?
C7' Sc1 H3A 81.1(14) . . ?
C8 Sc1 H3A 110.1(15) . . ?
C8' Sc1 H3A 110.1(15) . . ?
C5 Sc1 H3A 107.8(12) . . ?
C9' Sc1 H3A 135.6(14) . . ?
C5' Sc1 H3A 120.1(12) . . ?
C7 Sc1 H3A 79.6(15) . . ?
H1A Sc1 H3A 116(2) . . ?
C3 Sc1 H4A 99.3(18) . . ?
C4 Sc1 H4A 25.3(12) . . ?
C1 Sc1 H4A 113.8(13) . . ?
C9 Sc1 H4A 88.1(16) . . ?
C6' Sc1 H4A 131.1(14) . . ?
C7' Sc1 H4A 104.8(13) . . ?
C8 Sc1 H4A 76.0(13) . . ?
C8' Sc1 H4A 76.0(13) . . ?
C5 Sc1 H4A 121.1(16) . . ?
C9' Sc1 H4A 80.6(16) . . ?
C5' Sc1 H4A 111.7(17) . . ?
C7 Sc1 H4A 98.7(13) . . ?
H1A Sc1 H4A 101(2) . . ?
H3A Sc1 H4A 119(2) . . ?
C2 Sc2 C1 92.4(3) . . ?
C2 Sc2 C3 89.8(3) . . ?
C1 Sc2 C3 89.4(3) . . ?
C2 Sc2 C17 149.8(6) . . ?
C1 Sc2 C17 114.8(5) . . ?
C3 Sc2 C17 102.7(6) . . ?
C2 Sc2 C16 134.7(6) . . ?
C1 Sc2 C16 97.6(6) . . ?
C3 Sc2 C16 134.1(6) . . ?
C17 Sc2 C16 34.1(6) . . ?
C2 Sc2 C18' 117.9(3) . . ?
C1 Sc2 C18' 148.3(3) . . ?
C3 Sc2 C18' 99.3(3) . . ?
C2 Sc2 C18 117.9(3) . . ?
C1 Sc2 C18 148.3(3) . . ?
C3 Sc2 C18 99.3(3) . . ?
C17 Sc2 C18 33.6(5) . . ?
C16 Sc2 C18 54.9(6) . . ?
C2 Sc2 C19' 100.4(4) . . ?
C1 Sc2 C19' 137.1(3) . . ?
C3 Sc2 C19' 130.9(3) . . ?
C18' Sc2 C19' 34.1(3) . . ?
C2 Sc2 C15' 115.3(4) . . ?
C1 Sc2 C15' 105.5(3) . . ?
C3 Sc2 C15' 149.6(4) . . ?
C18' Sc2 C15' 54.7(3) . . ?
C19' Sc2 C15' 32.5(3) . . ?
C2 Sc2 C15 103.0(6) . . ?
C1 Sc2 C15 114.1(5) . . ?
C3 Sc2 C15 152.3(5) . . ?
C17 Sc2 C15 55.2(8) . . ?
C16 Sc2 C15 33.3(5) . . ?
C18 Sc2 C15 53.0(5) . . ?
C2 Sc2 C16' 148.5(4) . . ?
C1 Sc2 C16' 96.0(3) . . ?
C3 Sc2 C16' 120.5(4) . . ?
C18' Sc2 C16' 53.4(3) . . ?
C19' Sc2 C16' 54.3(4) . . ?
C15' Sc2 C16' 33.3(4) . . ?
C2 Sc2 C17' 149.2(3) . . ?
C1 Sc2 C17' 117.9(3) . . ?
C3 Sc2 C17' 95.3(4) . . ?
C18' Sc2 C17' 31.4(3) . . ?
C19' Sc2 C17' 54.3(4) . . ?
C15' Sc2 C17' 54.4(4) . . ?
C16' Sc2 C17' 32.3(3) . . ?
C2 Sc2 H2A 26.1(12) . . ?
C1 Sc2 H2A 116.8(14) . . ?
C3 Sc2 H2A 98.7(19) . . ?
C17 Sc2 H2A 123.8(14) . . ?
C16 Sc2 H2A 117.4(17) . . ?
C18' Sc2 H2A 92.2(13) . . ?
C18 Sc2 H2A 92.2(13) . . ?
C19' Sc2 H2A 76.1(14) . . ?
C15' Sc2 H2A 97.9(17) . . ?
C15 Sc2 H2A 84.1(17) . . ?
C16' Sc2 H2A 129.2(15) . . ?
C17' Sc2 H2A 123.4(13) . . ?
C3 Sc3 C4 92.9(3) . . ?
C3 Sc3 C2 89.7(3) . . ?
C4 Sc3 C2 88.7(3) . . ?
C3 Sc3 C28 102.3(3) . . ?
C4 Sc3 C28 118.2(3) . . ?
C2 Sc3 C28 149.4(3) . . ?
C3 Sc3 C25 130.0(3) . . ?
C4 Sc3 C25 136.7(3) . . ?
C2 Sc3 C25 96.0(3) . . ?
C28 Sc3 C25 54.8(3) . . ?
C3 Sc3 C29 101.9(3) . . ?
C4 Sc3 C29 149.9(3) . . ?
C2 Sc3 C29 117.1(3) . . ?
C28 Sc3 C29 33.2(3) . . ?
C25 Sc3 C29 33.2(3) . . ?
C3 Sc3 C26 155.5(3) . . ?
C4 Sc3 C26 104.9(3) . . ?
C2 Sc3 C26 107.1(3) . . ?
C28 Sc3 C26 54.5(3) . . ?
C25 Sc3 C26 32.9(3) . . ?
C29 Sc3 C26 54.8(3) . . ?
C3 Sc3 C27 130.4(3) . . ?
C4 Sc3 C27 95.6(3) . . ?
C2 Sc3 C27 139.2(3) . . ?
C28 Sc3 C27 33.0(3) . . ?
C25 Sc3 C27 54.7(3) . . ?
C29 Sc3 C27 55.0(3) . . ?
C26 Sc3 C27 32.7(2) . . ?
C3 Sc3 Sc1 46.33(19) . . ?
C4 Sc3 Sc1 46.7(2) . . ?
C2 Sc3 Sc1 91.3(2) . . ?
C28 Sc3 Sc1 117.37(19) . . ?
C25 Sc3 Sc1 171.9(2) . . ?
C29 Sc3 Sc1 139.2(2) . . ?
C26 Sc3 Sc1 146.7(2) . . ?
C27 Sc3 Sc1 120.63(19) . . ?
C3 Sc3 Sc2 46.06(18) . . ?
C4 Sc3 Sc2 89.78(19) . . ?
C2 Sc3 Sc2 43.7(2) . . ?
C28 Sc3 Sc2 141.0(2) . . ?
C25 Sc3 Sc2 122.38(19) . . ?
C29 Sc3 Sc2 119.3(2) . . ?
C26 Sc3 Sc2 147.8(2) . . ?
C27 Sc3 Sc2 173.8(2) . . ?
Sc1 Sc3 Sc2 61.54(5) . . ?
C3 Sc3 Sc4 89.52(19) . . ?
C4 Sc3 Sc4 44.56(18) . . ?
C2 Sc3 Sc4 44.2(2) . . ?
C28 Sc3 Sc4 160.3(2) . . ?
C25 Sc3 Sc4 127.4(2) . . ?
C29 Sc3 Sc4 158.7(2) . . ?
C26 Sc3 Sc4 114.99(19) . . ?
C27 Sc3 Sc4 128.6(2) . . ?
Sc1 Sc3 Sc4 60.58(5) . . ?
Sc2 Sc3 Sc4 57.51(4) . . ?
C3 Sc3 H3B 22.9(11) . . ?
C4 Sc3 H3B 115.8(11) . . ?
C2 Sc3 H3B 91.6(17) . . ?
C28 Sc3 H3B 89.3(15) . . ?
C25 Sc3 H3B 107.1(12) . . ?
C29 Sc3 H3B 80.7(13) . . ?
C26 Sc3 H3B 135.5(13) . . ?
C27 Sc3 H3B 121.9(16) . . ?
Sc1 Sc3 H3B 69.1(11) . . ?
Sc2 Sc3 H3B 52.6(16) . . ?
Sc4 Sc3 H3B 106.6(14) . . ?
C1 Sc4 C2 91.7(3) . . ?
C1 Sc4 C4 90.9(3) . . ?
C2 Sc4 C4 89.7(3) . . ?
C1 Sc4 C37 119.3(3) . . ?
C2 Sc4 C37 100.0(3) . . ?
C4 Sc4 C37 147.6(3) . . ?
C1 Sc4 C36 150.4(3) . . ?
C2 Sc4 C36 103.1(3) . . ?
C4 Sc4 C36 114.4(3) . . ?
C37 Sc4 C36 33.4(3) . . ?
C1 Sc4 C38 95.9(3) . . ?
C2 Sc4 C38 126.6(3) . . ?
C4 Sc4 C38 142.7(3) . . ?
C37 Sc4 C38 33.0(3) . . ?
C36 Sc4 C38 54.7(3) . . ?
C1 Sc4 C35 135.1(3) . . ?
C2 Sc4 C35 132.4(3) . . ?
C4 Sc4 C35 96.4(3) . . ?
C37 Sc4 C35 54.6(3) . . ?
C36 Sc4 C35 32.6(3) . . ?
C38 Sc4 C35 54.2(3) . . ?
C1 Sc4 C39 103.9(3) . . ?
C2 Sc4 C39 154.7(3) . . ?
C4 Sc4 C39 109.6(3) . . ?
C37 Sc4 C39 55.0(3) . . ?
C36 Sc4 C39 54.5(3) . . ?
C38 Sc4 C39 33.2(3) . . ?
C35 Sc4 C39 32.5(3) . . ?
C1 Sc4 Sc2 46.14(19) . . ?
C2 Sc4 Sc2 45.6(2) . . ?
C4 Sc4 Sc2 92.4(2) . . ?
C37 Sc4 Sc2 116.47(19) . . ?
C36 Sc4 Sc2 140.3(2) . . ?
C38 Sc4 Sc2 118.4(2) . . ?
C35 Sc4 Sc2 171.1(2) . . ?
C39 Sc4 Sc2 144.2(3) . . ?
C1 Sc4 Sc1 46.07(18) . . ?
C2 Sc4 Sc1 89.6(2) . . ?
C4 Sc4 Sc1 44.8(2) . . ?
C37 Sc4 Sc1 163.3(2) . . ?
C36 Sc4 Sc1 156.3(2) . . ?
C38 Sc4 Sc1 131.2(2) . . ?
C35 Sc4 Sc1 126.6(2) . . ?
C39 Sc4 Sc1 115.6(2) . . ?
Sc2 Sc4 Sc1 61.59(5) . . ?
C1 Sc4 Sc3 89.43(19) . . ?
C2 Sc4 Sc3 45.47(19) . . ?
C4 Sc4 Sc3 44.30(19) . . ?
C37 Sc4 Sc3 138.0(2) . . ?
C36 Sc4 Sc3 119.2(2) . . ?
C38 Sc4 Sc3 170.8(2) . . ?
C35 Sc4 Sc3 125.4(2) . . ?
C39 Sc4 Sc3 151.7(2) . . ?
Sc2 Sc4 Sc3 60.78(5) . . ?
Sc1 Sc4 Sc3 57.42(5) . . ?
C1 Sc4 H1A 26.4(11) . . ?
C2 Sc4 H1A 118.0(12) . . ?
C4 Sc4 H1A 88.3(19) . . ?
C37 Sc4 H1A 113.2(18) . . ?
C36 Sc4 H1A 133.3(15) . . ?
C38 Sc4 H1A 82.1(17) . . ?
C35 Sc4 H1A 109.4(13) . . ?
C39 Sc4 H1A 80.0(14) . . ?
Sc2 Sc4 H1A 72.6(12) . . ?
Sc1 Sc4 H1A 50.1(18) . . ?
Sc3 Sc4 H1A 105.6(17) . . ?
C1 Sc4 H2B 115.0(13) . . ?
C2 Sc4 H2B 24.8(11) . . ?
C4 Sc4 H2B 97.3(17) . . ?
C37 Sc4 H2B 81.0(14) . . ?
C36 Sc4 H2B 78.5(12) . . ?
C38 Sc4 H2B 112.6(15) . . ?
C35 Sc4 H2B 107.9(12) . . ?
C39 Sc4 H2B 132.0(13) . . ?
Sc2 Sc4 H2B 69.0(12) . . ?
Sc1 Sc4 H2B 111.6(13) . . ?
Sc3 Sc4 H2B 58.2(15) . . ?
H1A Sc4 H2B 141.4(18) . . ?

loop_
_geom_bond_atom_site_label_1
_geom_bond_atom_site_label_2
_geom_bond_distance
_geom_bond_site_symmetry_2
_geom_bond_publ_flag
C1 Sc4 2.217(8) . ?
C1 Sc2 2.230(7) . ?
C1 Sc1 2.293(7) . ?
C1 H1A 0.99(4) . ?
C1 H1B 0.94(4) . ?
C2 Sc2 2.210(8) . ?
C2 Sc4 2.250(8) . ?
C2 Sc3 2.301(7) . ?
C2 H2A 0.97(4) . ?
C2 H2B 0.97(4) . ?
C3 Sc3 2.217(8) . ?
C3 Sc1 2.230(7) . ?
C3 Sc2 2.303(7) . ?
C3 H3A 0.95(4) . ?
C3 H3B 0.93(4) . ?
C4 Sc1 2.246(8) . ?
C4 Sc3 2.255(7) . ?
C4 Sc4 2.265(7) . ?
C4 H4A 0.96(4) . ?
C4 H4B 0.99(4) . ?
C5' C9' 1.381(15) . ?
C5' C6' 1.454(16) . ?
C5' C10' 1.492(15) . ?
C5' Sc1 2.475(18) . ?
C6' C7' 1.437(15) . ?
C6' C14' 1.531(15) . ?
C6' Sc1 2.442(18) . ?
C7' C8' 1.414(14) . ?
C7' C13' 1.507(15) . ?
C7' Sc1 2.44(2) . ?
C8' C9' 1.339(14) . ?
C8' C12' 1.580(13) . ?
C8' Sc1 2.448(8) . ?
C9' C11' 1.553(15) . ?
C9' Sc1 2.47(2) . ?
C10' H10A 0.9800 . ?
C10' H10B 0.9800 . ?
C10' H10C 0.9800 . ?
C11' H11A 0.9800 . ?
C11' H11B 0.9800 . ?
C11' H11C 0.9800 . ?
C12' H12A 0.9800 . ?
C12' H12B 0.9800 . ?
C12' H12C 0.9800 . ?
C13' H13A 0.9800 . ?
C13' H13B 0.9800 . ?
C13' H13C 0.9800 . ?
C14' H14A 0.9800 . ?
C14' H14B 0.9800 . ?
C14' H14C 0.9800 . ?
C5 C9 1.389(16) . ?
C5 C6 1.441(18) . ?
C5 C10 1.477(16) . ?
C5 Sc1 2.47(2) . ?
C6 C7 1.428(17) . ?
C6 C14 1.541(17) . ?
C6 Sc1 2.53(2) . ?
C7 C8 1.362(15) . ?
C7 C13 1.512(17) . ?
C7 Sc1 2.50(3) . ?
C8 C9 1.385(15) . ?
C8 C12 1.598(15) . ?
C8 Sc1 2.448(8) . ?
C9 C11 1.550(17) . ?
C9 Sc1 2.42(3) . ?
C10 H10D 0.9800 . ?
C10 H10E 0.9800 . ?
C10 H10F 0.9800 . ?
C11 H11D 0.9800 . ?
C11 H11E 0.9800 . ?
C11 H11F 0.9800 . ?
C12 H12D 0.9800 . ?
C12 H12E 0.9800 . ?
C12 H12F 0.9800 . ?
C13 H13D 0.9800 . ?
C13 H13E 0.9800 . ?
C13 H13F 0.9800 . ?
C14 H14D 0.9800 . ?
C14 H14E 0.9800 . ?
C14 H14F 0.9800 . ?
C15 C19 1.375(18) . ?
C15 C16 1.42(2) . ?
C15 C20 1.540(19) . ?
C15 Sc2 2.50(3) . ?
C16 C17 1.415(19) . ?
C16 C21 1.509(18) . ?
C16 Sc2 2.43(3) . ?
C17 C18 1.406(17) . ?
C17 C22 1.499(18) . ?
C17 Sc2 2.40(4) . ?
C18 C19 1.364(17) . ?
C18 C23 1.581(17) . ?
C18 Sc2 2.462(8) . ?
C19 C24 1.501(18) . ?
C19 Sc2 2.53(4) . ?
C20 H20A 0.9800 . ?
C20 H20B 0.9800 . ?
C20 H20C 0.9800 . ?
C21 H21A 0.9800 . ?
C21 H21B 0.9800 . ?
C21 H21C 0.9800 . ?
C22 H22A 0.9800 . ?
C22 H22B 0.9800 . ?
C22 H22C 0.9800 . ?
C23 H23A 0.9800 . ?
C23 H23B 0.9800 . ?
C23 H23C 0.9800 . ?
C24 H24A 0.9800 . ?
C24 H24B 0.9800 . ?
C24 H24C 0.9800 . ?
C15' C19' 1.386(14) . ?
C15' C16' 1.429(15) . ?
C15' C20' 1.516(14) . ?
C15' Sc2 2.482(13) . ?
C16' C17' 1.398(14) . ?
C16' C21' 1.511(13) . ?
C16' Sc2 2.512(14) . ?
C17' C18' 1.346(12) . ?
C17' C22' 1.492(13) . ?
C17' Sc2 2.517(18) . ?
C18' C19' 1.447(13) . ?
C18' C23' 1.552(12) . ?
C18' Sc2 2.462(8) . ?
C19' C24' 1.508(13) . ?
C19' Sc2 2.466(16) . ?
C20' H20D 0.9800 . ?
C20' H20E 0.9800 . ?
C20' H20F 0.9800 . ?
C21' H21D 0.9800 . ?
C21' H21E 0.9800 . ?
C21' H21F 0.9800 . ?
C22' H22D 0.9800 . ?
C22' H22E 0.9800 . ?
C22' H22F 0.9800 . ?
C23' H23D 0.9800 . ?
C23' H23E 0.9800 . ?
C23' H23F 0.9800 . ?
C24' H24D 0.9800 . ?
C24' H24E 0.9800 . ?
C24' H24F 0.9800 . ?
C25 C26 1.399(11) . ?
C25 C29 1.410(11) . ?
C25 C30 1.538(11) . ?
C25 Sc3 2.466(7) . ?
C26 C27 1.396(11) . ?
C26 C31 1.525(12) . ?
C26 Sc3 2.470(8) . ?
C27 C28 1.405(11) . ?
C27 C32 1.509(11) . ?
C27 Sc3 2.486(7) . ?
C28 C29 1.409(11) . ?
C28 C33 1.507(11) . ?
C28 Sc3 2.458(7) . ?
C29 C34 1.511(11) . ?
C29 Sc3 2.469(7) . ?
C30 H30A 0.9800 . ?
C30 H30B 0.9800 . ?
C30 H30C 0.9800 . ?
C31 H31A 0.9800 . ?
C31 H31B 0.9800 . ?
C31 H31C 0.9800 . ?
C32 H32A 0.9800 . ?
C32 H32B 0.9800 . ?
C32 H32C 0.9800 . ?
C33 H33A 0.9800 . ?
C33 H33B 0.9800 . ?
C33 H33C 0.9800 . ?
C34 H34A 0.9800 . ?
C34 H34B 0.9800 . ?
C34 H34C 0.9800 . ?
C35 C36 1.393(12) . ?
C35 C39 1.392(13) . ?
C35 C40 1.532(12) . ?
C35 Sc4 2.487(8) . ?
C36 C37 1.417(11) . ?
C36 C41 1.517(12) . ?
C36 Sc4 2.469(8) . ?
C37 C38 1.405(11) . ?
C37 C42 1.519(10) . ?
C37 Sc4 2.465(7) . ?
C38 C39 1.420(12) . ?
C38 C43 1.520(12) . ?
C38 Sc4 2.484(7) . ?
C39 C44 1.487(12) . ?
C39 Sc4 2.488(8) . ?
C40 H40A 0.9800 . ?
C40 H40B 0.9800 . ?
C40 H40C 0.9800 . ?
C41 H41A 0.9800 . ?
C41 H41B 0.9800 . ?
C41 H41C 0.9800 . ?
C42 H42A 0.9800 . ?
C42 H42B 0.9800 . ?
C42 H42C 0.9800 . ?
C43 H43A 0.9800 . ?
C43 H43B 0.9800 . ?
C43 H43C 0.9800 . ?
C44 H44A 0.9800 . ?
C44 H44B 0.9800 . ?
C44 H44C 0.9800 . ?
Sc1 H1A 2.44(7) . ?
Sc1 H3A 2.42(7) . ?
Sc1 H4A 2.04(7) . ?
Sc2 H2A 2.00(7) . ?
Sc3 Sc4 3.227(2) . ?
Sc3 H3B 2.38(7) . ?
Sc4 H1A 2.09(7) . ?
Sc4 H2B 2.28(7) . ?
